data_2216777
loop_
_publ_author_name
'Zhu, Xiaolei'
'Zou, Liwei'
'Xu, Yongting'
'Han, Jing'
'Zhang, Chenglu'

_publ_section_title
<i>N</i>'-(3,3,7,7-Tetramethyl-1,5-dioxaspiro[5,5]undecane-8-ylidene)-<i>p</i>-toluenesulfonohydrazide
_journal_coeditor_code SJ2404
_journal_issue 12
_journal_name_full 'Acta Crystallographica Section E'
_journal_page_first o4931
_journal_page_last o4931
_journal_paper_doi 10.1107/S160053680705893X
_journal_volume 63
_journal_year 2007
_chemical_formula_iupac 'C20 H30 N2 O4 S'
_chemical_formula_moiety 'C20 H30 N2 O4 S'
_chemical_formula_sum 'C20 H30 N2 O4 S'
_chemical_formula_weight 394.52
_chemical_melting_point 416.1(5)
_chemical_name_systematic
;
N'-(3,3,7,7-Tetramethyl-1,5-dioxaspiro[5,5]undecane-8-ylidene)-
p-toluenesulfonohydrazide
;
_space_group_IT_number 2
_symmetry_cell_setting triclinic
_symmetry_space_group_name_Hall '-P 1'
_symmetry_space_group_name_H-M 'P -1'
_atom_sites_solution_hydrogens geom
_atom_sites_solution_primary direct
_atom_sites_solution_secondary difmap
_audit_creation_method SHELXL97
_cell_angle_alpha 98.397(4)
_cell_angle_beta 92.789(4)
_cell_angle_gamma 98.676(3)
_cell_formula_units_Z 2
_cell_length_a 7.437(2)
_cell_length_b 10.045(3)
_cell_length_c 14.299(4)
_cell_measurement_reflns_used 25
_cell_measurement_temperature 293(2)
_cell_measurement_theta_max 26.5
_cell_measurement_theta_min 2.08
_cell_volume 1041.9(5)
_computing_cell_refinement 'SAINT (Bruker, 2005)'
_computing_data_collection 'APEX2 (Bruker, 2005)'
_computing_data_reduction 'SAINT (Bruker, 2005)'
_computing_molecular_graphics 'SHELXTL (Sheldrick, 1997b)'
_computing_publication_material 'SHELXTL (Sheldrick, 1997b)'
_computing_structure_refinement 'SHELXL97 (Sheldrick, 1997a)'
_computing_structure_solution 'SHELXS97 (Sheldrick, 1997a)'
_diffrn_ambient_temperature 298(2)
_diffrn_measured_fraction_theta_full 0.972
_diffrn_measured_fraction_theta_max 0.972
_diffrn_measurement_device_type 'Bruker APEXII CCD'
_diffrn_measurement_method \w
_diffrn_radiation_monochromator graphite
_diffrn_radiation_source 'fine-focus sealed tube'
_diffrn_radiation_type MoK\a
_diffrn_radiation_wavelength 0.71073
_diffrn_reflns_av_R_equivalents 0.0125
_diffrn_reflns_av_sigmaI/netI 0.0247
_diffrn_reflns_limit_h_max 9
_diffrn_reflns_limit_h_min -9
_diffrn_reflns_limit_k_max 12
_diffrn_reflns_limit_k_min -12
_diffrn_reflns_limit_l_max 8
_diffrn_reflns_limit_l_min -17
_diffrn_reflns_number 5883
_diffrn_reflns_theta_full 26.50
_diffrn_reflns_theta_max 26.50
_diffrn_reflns_theta_min 2.08
_diffrn_standards_number 0
_exptl_absorpt_coefficient_mu 0.182
_exptl_absorpt_correction_T_max 0.9856
_exptl_absorpt_correction_T_min 0.9784
_exptl_absorpt_correction_type multi-scan
_exptl_absorpt_process_details '(SADABS; Sheldrick, 2003)'
_exptl_crystal_colour colourless
_exptl_crystal_density_diffrn 1.258
_exptl_crystal_density_method 'not measured'
_exptl_crystal_description block
_exptl_crystal_F_000 424
_exptl_crystal_size_max 0.12
_exptl_crystal_size_mid 0.10
_exptl_crystal_size_min 0.08
_refine_diff_density_max 0.484
_refine_diff_density_min -0.468
_refine_ls_extinction_method none
_refine_ls_goodness_of_fit_ref 1.036
_refine_ls_hydrogen_treatment constr
_refine_ls_matrix_type full
_refine_ls_number_parameters 244
_refine_ls_number_reflns 4212
_refine_ls_number_restraints 2
_refine_ls_restrained_S_all 1.036
_refine_ls_R_factor_all 0.0524
_refine_ls_R_factor_gt 0.0442
_refine_ls_shift/su_max 0.001
_refine_ls_shift/su_mean <0.001
_refine_ls_structure_factor_coef Fsqd
_refine_ls_weighting_details 'calc w = 1/[\s^2^(Fo^2^)+(0.068P)^2^+0.3202P] where P=(Fo^2^+2Fc^2^)/3'
_refine_ls_weighting_scheme calc
_refine_ls_wR_factor_gt 0.1191
_refine_ls_wR_factor_ref 0.1268
_reflns_number_gt 3556
_reflns_number_total 4212
_reflns_threshold_expression I>2\s(I)
_cod_data_source_file sj2404.cif
_cod_data_source_block I
_cod_depositor_comments
;
The following automatic conversions were performed:

'_chemical_melting_point' value '415.65-416.55' was changed to
'416.1(5)' - the average value was taken and precision was estimated.

Automatic conversion script
Id: cif_fix_values 1646 2011-03-28 12:23:43Z adriana 

The following automatic conversions were performed:

'_chemical_melting_point' value '415.65-416.55' was changed to
'416.1(5)' - the average value was taken and precision was estimated.

Automatic conversion script
Id: cif_fix_values 1715 2011-07-08 13:25:40Z adriana 
;
_cod_database_code 2216777
_cod_database_fobs_code 2216777

loop_
_symmetry_equiv_pos_as_xyz
'x, y, z'
'-x, -y, -z'

loop_
_atom_site_type_symbol
_atom_site_label
_atom_site_fract_x
_atom_site_fract_y
_atom_site_fract_z
_atom_site_U_iso_or_equiv
_atom_site_adp_type
_atom_site_calc_flag
_atom_site_refinement_flags
_atom_site_occupancy
S S1 0.74930(4) 0.94640(3) 0.92474(2) 0.03409(7) Uani d . 1
O O1 0.35368(11) 0.85518(8) 0.53518(6) 0.0381(2) Uani d . 1
O O2 0.26324(12) 0.62269(8) 0.48085(6) 0.0387(2) Uani d . 1
O O4 0.72649(13) 1.04073(9) 1.00690(6) 0.0438(2) Uani d . 1
N N1 0.55776(14) 0.93342(10) 0.85828(7) 0.0379(3) Uani d . 1
H H1B 0.4704 0.9770 0.8746 0.045 Uiso calc R 1
N N2 0.55154(13) 0.84407(10) 0.77244(7) 0.0347(2) Uani d . 1
O O3 0.89725(12) 0.97570(9) 0.86819(6) 0.0444(2) Uani d . 1
C C8 0.21772(18) 0.84174(16) 0.75584(10) 0.0505(4) Uani d . 1
H H8A 0.2414 0.9270 0.7994 0.061 Uiso calc R 1
H H8B 0.1582 0.7725 0.7897 0.061 Uiso calc R 1
C C6 0.7747(2) 0.67650(14) 0.89064(11) 0.0522(4) Uani d . 1
H H6A 0.7918 0.6892 0.8284 0.063 Uiso calc R 1
C C12 0.39561(16) 0.69706(12) 0.63791(8) 0.0343(3) Uani d . 1
C C11 0.26753(16) 0.72936(11) 0.55853(8) 0.0331(3) Uani d . 1
C C5 0.75496(17) 0.78523(12) 0.95861(9) 0.0387(3) Uani d D 1
C C10 0.07722(17) 0.74173(14) 0.59111(9) 0.0420(3) Uani d . 1
H H10A 0.0001 0.7590 0.5390 0.050 Uiso calc R 1
H H10B 0.0232 0.6568 0.6104 0.050 Uiso calc R 1
C C7 0.39707(16) 0.80343(12) 0.72640(8) 0.0348(3) Uani d . 1
C C2 0.7486(2) 0.52802(15) 1.00909(13) 0.0621(4) Uani d . 1
C C13 0.58742(17) 0.69355(15) 0.60413(10) 0.0458(3) Uani d . 1
H H13A 0.6332 0.7793 0.5850 0.069 Uiso calc R 1
H H13B 0.5826 0.6217 0.5514 0.069 Uiso calc R 1
H H13C 0.6667 0.6775 0.6549 0.069 Uiso calc R 1
C C15 0.2712(2) 0.89224(13) 0.45192(10) 0.0478(4) Uani d . 1
H H15A 0.3388 0.9773 0.4392 0.057 Uiso calc R 1
H H15B 0.1475 0.9065 0.4631 0.057 Uiso calc R 1
C C16 0.1801(2) 0.64865(13) 0.39464(9) 0.0474(4) Uani d . 1
H H16A 0.0516 0.6510 0.4020 0.057 Uiso calc R 1
H H16B 0.1896 0.5745 0.3443 0.057 Uiso calc R 1
C C9 0.08827(17) 0.85731(16) 0.67373(10) 0.0485(4) Uani d . 1
H H9A -0.0325 0.8601 0.6959 0.058 Uiso calc R 1
H H9B 0.1291 0.9431 0.6520 0.058 Uiso calc R 1
C C14 0.3242(2) 0.55659(14) 0.66514(11) 0.0529(4) Uani d . 1
H H14A 0.2039 0.5565 0.6866 0.079 Uiso calc R 1
H H14B 0.4042 0.5385 0.7149 0.079 Uiso calc R 1
H H14C 0.3202 0.4873 0.6108 0.079 Uiso calc R 1
C C17 0.2679(2) 0.78305(14) 0.36608(10) 0.0520(4) Uani d . 1
C C18 0.4619(3) 0.77578(19) 0.33833(13) 0.0755(5) Uani d . 1
H H18A 0.4594 0.7063 0.2843 0.113 Uiso calc R 1
H H18B 0.5328 0.7543 0.3904 0.113 Uiso calc R 1
H H18C 0.5156 0.8622 0.3229 0.113 Uiso calc R 1
C C4 0.7365(2) 0.76697(16) 1.05132(11) 0.0576(4) Uani d D 1
H H4A 0.7257 0.8404 1.0974 0.069 Uiso calc R 1
C C3 0.7342(3) 0.63871(18) 1.07526(13) 0.0702(5) Uani d D 1
H H3A 0.7226 0.6269 1.1381 0.084 Uiso calc R 1
C C1 0.7688(2) 0.54881(16) 0.91645(14) 0.0650(5) Uani d . 1
H H1A 0.7786 0.4751 0.8705 0.078 Uiso calc R 1
C C19 0.1499(3) 0.8148(2) 0.28468(12) 0.0850(6) Uani d . 1
H H19A 0.0279 0.8166 0.3034 0.128 Uiso calc R 1
H H19B 0.1481 0.7458 0.2304 0.128 Uiso calc R 1
H H19C 0.1993 0.9020 0.2689 0.128 Uiso calc R 1
C C20 0.7411(3) 0.38686(18) 1.03574(18) 0.0925(7) Uani d . 1
H H20A 0.7254 0.3910 1.1023 0.139 Uiso calc R 1
H H20B 0.8527 0.3536 1.0216 0.139 Uiso calc R 1
H H20C 0.6405 0.3265 1.0003 0.139 Uiso calc R 1

loop_
_atom_site_aniso_label
_atom_site_aniso_U_11
_atom_site_aniso_U_22
_atom_site_aniso_U_33
_atom_site_aniso_U_12
_atom_site_aniso_U_13
_atom_site_aniso_U_23
S1 0.03184(14) 0.03793(14) 0.03056(14) 0.00472(11) -0.00087(11) 0.00080(11)
O1 0.0394(4) 0.0290(4) 0.0427(5) -0.0001(3) 0.0005(4) 0.0019(3)
O2 0.0502(5) 0.0299(4) 0.0326(4) 0.0048(3) -0.0033(4) -0.0031(3)
O4 0.0455(5) 0.0453(5) 0.0360(5) 0.0064(4) -0.0027(4) -0.0065(4)
N1 0.0346(5) 0.0441(5) 0.0332(5) 0.0135(4) -0.0032(4) -0.0055(4)
N2 0.0345(5) 0.0387(5) 0.0289(5) 0.0081(4) -0.0003(4) -0.0024(4)
O3 0.0366(4) 0.0539(5) 0.0419(5) 0.0031(4) 0.0038(4) 0.0087(4)
C8 0.0358(6) 0.0733(9) 0.0395(7) 0.0189(6) 0.0000(6) -0.0102(6)
C6 0.0593(8) 0.0482(7) 0.0512(8) 0.0183(6) 0.0030(7) 0.0049(6)
C12 0.0330(5) 0.0347(5) 0.0335(6) 0.0076(4) 0.0003(5) -0.0018(5)
C11 0.0333(5) 0.0286(5) 0.0338(6) 0.0005(4) 0.0013(5) -0.0015(5)
C5 0.0339(6) 0.0404(6) 0.0412(6) 0.0048(5) -0.0014(5) 0.0069(5)
C10 0.0293(5) 0.0532(7) 0.0403(7) 0.0032(5) -0.0018(5) 0.0017(6)
C7 0.0339(5) 0.0381(6) 0.0324(6) 0.0099(5) 0.0029(5) 0.0006(5)
C2 0.0439(7) 0.0532(7) 0.0920(11) 0.0028(6) -0.0056(8) 0.0294(8)
C13 0.0379(6) 0.0545(7) 0.0432(7) 0.0173(5) 0.0019(6) -0.0086(6)
C15 0.0596(8) 0.0349(6) 0.0491(8) 0.0079(6) 0.0009(7) 0.0079(6)
C16 0.0607(8) 0.0413(7) 0.0354(7) 0.0067(6) -0.0089(6) -0.0047(5)
C9 0.0318(6) 0.0658(8) 0.0470(8) 0.0173(6) 0.0021(6) -0.0039(6)
C14 0.0696(9) 0.0387(6) 0.0499(8) 0.0087(6) -0.0020(7) 0.0069(6)
C17 0.0732(9) 0.0460(7) 0.0382(7) 0.0138(7) 0.0022(7) 0.0071(6)
C18 0.0947(12) 0.0684(10) 0.0696(10) 0.0189(9) 0.0350(9) 0.0155(8)
C4 0.0737(10) 0.0537(8) 0.0446(8) 0.0063(7) 0.0025(7) 0.0100(6)
C3 0.0802(11) 0.0719(9) 0.0627(9) 0.0060(9) 0.0015(9) 0.0322(8)
C1 0.0676(9) 0.0448(7) 0.0823(12) 0.0177(7) -0.0032(9) 0.0019(8)
C19 0.1363(17) 0.0746(11) 0.0488(9) 0.0362(11) -0.0118(10) 0.0109(8)
C20 0.0689(11) 0.0668(9) 0.1502(18) 0.0068(9) -0.0059(12) 0.0529(11)

loop_
_atom_type_symbol
_atom_type_description
_atom_type_scat_dispersion_real
_atom_type_scat_dispersion_imag
_atom_type_scat_source
C C 0.0033 0.0016 'International Tables Vol C Tables 4.2.6.8 and 6.1.1.4'
H H 0.0000 0.0000 'International Tables Vol C Tables 4.2.6.8 and 6.1.1.4'
N N 0.0061 0.0033 'International Tables Vol C Tables 4.2.6.8 and 6.1.1.4'
O O 0.0106 0.0060 'International Tables Vol C Tables 4.2.6.8 and 6.1.1.4'
S S 0.1246 0.1234 'International Tables Vol C Tables 4.2.6.8 and 6.1.1.4'

loop_
_geom_angle_atom_site_label_1
_geom_angle_atom_site_label_2
_geom_angle_atom_site_label_3
_geom_angle
O3 S1 O4 120.03(6)
O3 S1 N1 108.24(6)
O4 S1 N1 103.97(6)
O3 S1 C5 108.47(6)
O4 S1 C5 108.66(6)
N1 S1 C5 106.70(6)
C11 O1 C15 113.75(9)
C11 O2 C16 113.98(9)
N2 N1 S1 113.38(8)
N2 N1 H1B 123.3
S1 N1 H1B 123.3
C7 N2 N1 117.94(10)
C7 C8 C9 114.13(11)
C7 C8 H8A 108.7
C9 C8 H8A 108.7
C7 C8 H8B 108.7
C9 C8 H8B 108.7
H8A C8 H8B 107.6
C1 C6 C5 119.12(15)
C1 C6 H6A 120.4
C5 C6 H6A 120.4
C7 C12 C13 111.75(9)
C7 C12 C14 107.26(10)
C13 C12 C14 108.04(11)
C7 C12 C11 108.97(10)
C13 C12 C11 110.32(10)
C14 C12 C11 110.45(10)
O1 C11 O2 110.50(9)
O1 C11 C10 110.62(10)
O2 C11 C10 112.07(9)
O1 C11 C12 105.13(9)
O2 C11 C12 106.17(9)
C10 C11 C12 112.06(10)
C4 C5 C6 120.23(13)
C4 C5 S1 120.45(11)
C6 C5 S1 119.30(11)
C9 C10 C11 110.23(10)
C9 C10 H10A 109.6
C11 C10 H10A 109.6
C9 C10 H10B 109.6
C11 C10 H10B 109.6
H10A C10 H10B 108.1
N2 C7 C8 125.89(11)
N2 C7 C12 115.70(10)
C8 C7 C12 118.20(10)
C3 C2 C1 117.87(15)
C3 C2 C20 121.48(18)
C1 C2 C20 120.65(16)
C12 C13 H13A 109.5
C12 C13 H13B 109.5
H13A C13 H13B 109.5
C12 C13 H13C 109.5
H13A C13 H13C 109.5
H13B C13 H13C 109.5
O1 C15 C17 111.71(11)
O1 C15 H15A 109.3
C17 C15 H15A 109.3
O1 C15 H15B 109.3
C17 C15 H15B 109.3
H15A C15 H15B 107.9
O2 C16 C17 112.57(11)
O2 C16 H16A 109.1
C17 C16 H16A 109.1
O2 C16 H16B 109.1
C17 C16 H16B 109.1
H16A C16 H16B 107.8
C10 C9 C8 112.49(12)
C10 C9 H9A 109.1
C8 C9 H9A 109.1
C10 C9 H9B 109.1
C8 C9 H9B 109.1
H9A C9 H9B 107.8
C12 C14 H14A 109.5
C12 C14 H14B 109.5
H14A C14 H14B 109.5
C12 C14 H14C 109.5
H14A C14 H14C 109.5
H14B C14 H14C 109.5
C15 C17 C19 109.54(13)
C15 C17 C18 109.67(13)
C19 C17 C18 111.10(15)
C15 C17 C16 106.71(11)
C19 C17 C16 108.74(13)
C18 C17 C16 110.97(13)
C17 C18 H18A 109.5
C17 C18 H18B 109.5
H18A C18 H18B 109.5
C17 C18 H18C 109.5
H18A C18 H18C 109.5
H18B C18 H18C 109.5
C5 C4 C3 119.29(15)
C5 C4 H4A 120.4
C3 C4 H4A 120.4
C2 C3 C4 121.93(16)
C2 C3 H3A 119.0
C4 C3 H3A 119.0
C6 C1 C2 121.52(15)
C6 C1 H1A 119.2
C2 C1 H1A 119.2
C17 C19 H19A 109.5
C17 C19 H19B 109.5
H19A C19 H19B 109.5
C17 C19 H19C 109.5
H19A C19 H19C 109.5
H19B C19 H19C 109.5
C2 C20 H20A 109.5
C2 C20 H20B 109.5
H20A C20 H20B 109.5
C2 C20 H20C 109.5
H20A C20 H20C 109.5
H20B C20 H20C 109.5

loop_
_geom_bond_atom_site_label_1
_geom_bond_atom_site_label_2
_geom_bond_distance
S1 O3 1.4175(10)
S1 O4 1.4317(9)
S1 N1 1.6508(11)
S1 C5 1.7621(14)
O1 C11 1.4209(14)
O1 C15 1.4349(17)
O2 C11 1.4217(14)
O2 C16 1.4276(16)
N1 N2 1.4051(14)
N1 H1B 0.8600
N2 C7 1.2752(15)
C8 C7 1.5055(18)
C8 C9 1.523(2)
C8 H8A 0.9700
C8 H8B 0.9700
C6 C1 1.381(2)
C6 C5 1.3825(19)
C6 H6A 0.9300
C12 C7 1.5306(16)
C12 C13 1.5319(18)
C12 C14 1.5424(18)
C12 C11 1.5481(17)
C11 C10 1.5284(18)
C5 C4 1.375(2)
C10 C9 1.5204(19)
C10 H10A 0.9700
C10 H10B 0.9700
C2 C3 1.372(2)
C2 C1 1.383(3)
C2 C20 1.515(2)
C13 H13A 0.9600
C13 H13B 0.9600
C13 H13C 0.9600
C15 C17 1.5185(19)
C15 H15A 0.9700
C15 H15B 0.9700
C16 C17 1.529(2)
C16 H16A 0.9700
C16 H16B 0.9700
C9 H9A 0.9700
C9 H9B 0.9700
C14 H14A 0.9600
C14 H14B 0.9600
C14 H14C 0.9600
C17 C19 1.523(2)
C17 C18 1.524(3)
C18 H18A 0.9600
C18 H18B 0.9600
C18 H18C 0.9600
C4 C3 1.378(2)
C4 H4A 0.9300
C3 H3A 0.9300
C1 H1A 0.9300
C19 H19A 0.9600
C19 H19B 0.9600
C19 H19C 0.9600
C20 H20A 0.9600
C20 H20B 0.9600
C20 H20C 0.9600

loop_
_geom_hbond_atom_site_label_D
_geom_hbond_atom_site_label_H
_geom_hbond_atom_site_label_A
_geom_hbond_site_symmetry_A
_geom_hbond_distance_DH
_geom_hbond_distance_HA
_geom_hbond_distance_DA
_geom_hbond_angle_DHA
_geom_hbond_publ_flag
N1 H1B O4 3_555 0.86 2.301 2.9425(19) 132 y
C9 H9A O3 1_455 0.97 2.676 3.3305(19) 125 y
C15 H15A O1 2_676 0.97 2.603 3.4543(19) 147 y
C19 H19C O3 2_676 0.96 2.588 3.290(2) 130 y

loop_
_cod_related_entry_id
_cod_related_entry_database
_cod_related_entry_code
1 ChemSpider 9547742
